data_7239793
loop_
_publ_author_name
'N\'egrier, Philippe'
'Ben Hassine, Bacem'
'Barrio, Maria'
'Romanini, Michela'
'MONDIEIG, DENISE'
'Tamarit, Josep Lluis'

_publ_section_title
;
 Polymorphism of 1,3-X-adamantanes (X=Br, OH, CH3) and the crystal plastic
 phase formation ability
;
_journal_name_full CrystEngComm
_journal_paper_doi 10.1039/C9CE01910C
_journal_year 2020
_chemical_formula_moiety 'C10 H16 O2 '
_chemical_formula_sum 'C10 H16 O2'
_chemical_formula_weight 168.23
_chemical_name_common 1,3-Adamantanediol
_space_group_IT_number 193
_space_group_name_Hall '-P 6c 2'
_space_group_name_H-M_alt 'P 63/m c m'
_symmetry_cell_setting hexagonal
_symmetry_Int_Tables_number 193
_symmetry_space_group_name_Hall '-P 6c 2'
_symmetry_space_group_name_H-M 'P 63/m c m'
_audit_creation_date 2019-03-28
_audit_creation_method 'Materials Studio'
_cell_angle_alpha 90.0000
_cell_angle_beta 90.0000
_cell_angle_gamma 120.0000
_cell_formula_units_Z 6
_cell_length_a 11.9118(6)
_cell_length_b 11.9118(6)
_cell_length_c 10.9590(7)
_cell_measurement_temperature 294
_cell_measurement_theta_max 50
_cell_measurement_theta_min 4
_cell_volume 1346.65(13)
_diffrn_ambient_temperature 294(1)
_diffrn_measurement_device_type 'Inel CPS120'
_diffrn_radiation_monochromator 'Curved Quartz'
_diffrn_radiation_source 'fine-focus sealed tube'
_diffrn_radiation_type CuK\a~1~
_diffrn_radiation_wavelength 1.540562
_exptl_crystal_colour White
_exptl_crystal_density_diffrn 1.245
_exptl_crystal_description Powder
_cod_data_source_file c9ce01910c5.cif
_cod_data_source_block DiolAmbRietveld
_cod_depositor_comments
;
The following automatic conversions were performed:

data item '_symmetry_cell_setting' value 'Hexagonal' was changed to
'hexagonal' in accordance with the
/home/data/users/saulius/crontab/automatic-downloads/rss-feeds/RSC/lib/dictionaries/cif_core.dic
dictionary named 'cif_core.dic' version 2.4.2 last updated on
2011-04-26.

Automatic conversion script
Id: cif_fix_values 7556 2019-12-06 15:28:31Z antanas 
;
_cod_original_cell_volume 1346.66(13)
_cod_database_code 7239793

loop_
_symmetry_equiv_pos_site_id
_symmetry_equiv_pos_as_xyz
1 x,y,z
2 x-y,x,1/2+z
3 -y,x-y,z
4 -x,-y,1/2+z
5 -x+y,-x,z
6 y,-x+y,1/2+z
7 -y,-x,-z
8 x-y,-y,1/2-z
9 x,x-y,-z
10 y,x,1/2-z
11 -x+y,y,-z
12 -x,-x+y,1/2-z
13 -x,-y,-z
14 -x+y,-x,1/2-z
15 y,-x+y,-z
16 x,y,1/2-z
17 x-y,x,-z
18 -y,x-y,1/2-z
19 y,x,z
20 -x+y,y,1/2+z
21 -x,-x+y,z
22 -y,-x,1/2+z
23 x-y,-y,z
24 x,x-y,1/2+z

loop_
_atom_site_label
_atom_site_type_symbol
_atom_site_fract_x
_atom_site_fract_y
_atom_site_fract_z
_atom_site_U_iso_or_equiv
_atom_site_adp_type
_atom_site_occupancy
C1 C 0.7092(2) 0.00000(0) 0.13355(0) 0.05000 Uiso 1.00
O1 O 0.7740(2) 0.00000(0) 0.02343(0) 0.05000 Uiso 1.00
H1 H 0.8555(2) 0.08029(0) 0.02101(0) 0.05000 Uiso 0.50
C2 C 0.6944(2) 0.12366(0) 0.13371(0) 0.05000 Uiso 1.00
H21 H 0.7901(2) 0.21021(0) 0.13207(0) 0.05000 Uiso 1.00
H22 H 0.6436(2) 0.12608(0) 0.05191(0) 0.05000 Uiso 1.00
C3 C 0.6191(2) 0.12381(0) 0.25000(0) 0.05000 Uiso 1.00
H3 H 0.6097(2) 0.21025(0) 0.25000(0) 0.05000 Uiso 1.00
C4 C 0.4820(2) 0.00000(0) 0.25000(0) 0.05000 Uiso 1.00
H4 H 0.4274(2) 0.00000(0) 0.17015(0) 0.05000 Uiso 1.00
C5 C 0.7850(2) 0.00000(0) 0.25000(0) 0.05000 Uiso 1.00
H5 H 0.8821(2) 0.08458(0) 0.25000(0) 0.05000 Uiso 1.00

loop_
_geom_angle_atom_site_label_1
_geom_angle_atom_site_label_2
_geom_angle_atom_site_label_3
_geom_angle
_geom_angle_site_symmetry_1
_geom_angle_site_symmetry_3
_geom_angle_publ_flag
H1 O1 H1 118.5(3) . 23_555 no
C1 O1 H1 107.37(7) . . no
C1 O1 H1 107.37(7) . 23_555 no
O1 C1 C5 112.12(19) . . yes
C2 C1 C2 108.82(17) . 23_555 no
O1 C1 C2 108.34(5) . 23_555 yes
C2 C1 C5 109.58(5) . . no
O1 C1 C2 108.33(5) . . yes
C2 C1 C5 109.59(5) 23_555 . no
C1 C2 C3 109.69(5) . . no
C2 C3 C2 109.67(18) . 16_555 no
C2 C3 C4 109.26(5) . . no
C2 C3 C4 109.26(5) 16_555 . no
C3 C4 C3 109.91(18) . 8_555 no
C1 C5 C1 109.44(17) . 8_555 no
C1 C2 H21 109.4(2) . . no
C1 C2 H22 110.39(6) . . no
C3 C2 H21 110.04(6) . . no
C3 C2 H22 110.2(2) . . no
H21 C2 H22 107.06(7) . . no
C2 C3 H3 109.39(6) . . no
C4 C3 H3 109.9(2) . . no
C2 C3 H3 109.39(6) 16_555 . no
C3 C4 H4 110.03(6) . . no
C3 C4 H4 110.03(6) . 8_555 no
C3 C4 H4 110.03(6) 8_555 . no
H4 C4 H4 106.8(2) . 8_555 no
C3 C4 H4 110.03(6) 8_555 8_555 no
C1 C5 H5 110.25(6) . . no
C1 C5 H5 110.24(6) . 8_555 no
C1 C5 H5 110.25(6) 8_555 . no
H5 C5 H5 106.4(2) . 8_555 no
C1 C5 H5 110.24(6) 8_555 8_555 no

loop_
_geom_bond_atom_site_label_1
_geom_bond_atom_site_label_2
_geom_bond_distance
_geom_bond_site_symmetry_2
_geom_bond_publ_flag
O1 C1 1.4325(18) . yes
O1 H1 0.9640(17) 23_555 no
O1 H1 0.9641(17) . no
C1 C5 1.5633(19) . no
C1 C2 1.569(2) . no
C1 C2 1.569(2) 23_555 no
C2 C3 1.5589(19) . no
C3 C4 1.5600(19) . no
C2 H21 1.0897(19) . no
C2 H22 1.0900(19) . no
C3 H3 1.0900(19) . no
C4 H4 1.090(2) . no
C4 H4 1.090(2) 8_555 no
C5 H5 1.090(2) . no
C5 H5 1.090(2) 8_555 no

loop_
_geom_contact_atom_site_label_1
_geom_contact_atom_site_label_2
_geom_contact_distance
_geom_contact_site_symmetry_2
_geom_contact_publ_flag
O1 O1 2.741(2) 7_665 no
O1 O1 2.741(2) 17_545 no
O1 O1 2.741(2) 9_545 no
O1 O1 2.741(2) 15_665 no
O1 H1 1.796(2) 7_665 no
O1 H1 1.796(2) 17_545 no
C1 H1 2.7935(19) 7_665 no
C1 H1 2.794(2) 17_545 no
C2 H1 3.078(2) 7_665 no
C3 H3 2.870(2) 3_655 no
C3 H3 2.870(2) 18_655 no
H1 H5 2.5267(4) . no
H1 H21 2.385(2) . no
H1 O1 1.796(2) 7_665 no
H1 C1 2.7935(17) 7_665 no
H1 C2 3.0779(18) 7_665 no
H1 O1 1.796(2) 15_665 no
H1 C1 2.7935(17) 15_665 no
H3 H3 2.201(2) 3_655 no
H3 C3 2.870(3) 5_665 no
H3 H3 2.201(3) 5_665 no
H3 C3 2.870(3) 14_665 no
H3 H3 2.201(3) 14_665 no
H3 H3 2.201(2) 18_655 no
H4 H22 2.588(2) . no
H4 H21 2.579(3) 5_665 no
H4 H21 2.579(2) 19_545 no
H4 H22 2.588(2) 23_555 no
H5 H1 2.5267(4) . no
H5 H21 2.598(2) . no
H5 H5 2.433(3) 12_765 no
H5 H1 2.5267(4) 16_555 no
H5 H21 2.598(2) 16_555 no
H5 H5 2.433(3) 21_765 no
H21 H1 2.385(2) . no
H21 H5 2.598(2) . no
H21 H4 2.579(2) 3_655 no
H21 H22 2.5211(13) 7_665 no
H21 H21 2.5848(2) 16_555 no
H21 H4 2.579(2) 19_655 no
H22 H4 2.588(2) . no
H22 H21 2.5211(15) 7_665 no
H22 H22 2.231(3) 11_655 no

loop_
_geom_hbond_atom_site_label_D
_geom_hbond_atom_site_label_H
_geom_hbond_atom_site_label_A
_geom_hbond_distance_DH
_geom_hbond_distance_HA
_geom_hbond_distance_DA
_geom_hbond_angle_DHA
_geom_hbond_site_symmetry_A
_geom_hbond_publ_flag
O1 H1 O1 0.9641(17) 1.796(2) 2.741(2) 165.80(3) 7_665 yes

loop_
_geom_torsion_atom_site_label_1
_geom_torsion_atom_site_label_2
_geom_torsion_atom_site_label_3
_geom_torsion_atom_site_label_4
_geom_torsion
_geom_torsion_site_symmetry_1
_geom_torsion_site_symmetry_4
_geom_torsion_publ_flag
O1 C1 C2 C3 177.70(14) . . no
C5 C1 C2 C3 -59.70(18) . . no
C2 C1 C2 C3 60.12(11) 23_555 . no
C1 C2 C3 C4 -60.12(18) . . no
C1 C2 C3 C2 59.62(11) . 16_555 no
